data_7012494
loop_
_publ_author_name
'Dong, Ying'
'Lawrance, Geoffrey A.'
'Lindoy, Leonard F.'
'Turner, Peter'

_publ_section_title
;
 Macrocyclic ligand design. Interaction of a series of successively
 N-benzylated derivatives of 1,4,8,11-tetraazacyclotetradecane (cyclam)
 with copper(ii) and nickel(ii)
;
_journal_issue 8
_journal_name_full 'Dalton Transactions'
_journal_page_first 1567
_journal_paper_doi 10.1039/b211394e
_journal_year 2003
_chemical_formula_sum 'C25 H40 Cu N6 O7'
_chemical_formula_weight 600.17
_space_group_IT_number 14
_symmetry_cell_setting monoclinic
_symmetry_Int_Tables_number 14
_symmetry_space_group_name_Hall '-P 2ybc'
_symmetry_space_group_name_H-M 'P 1 21/c 1'
_atom_sites_solution_hydrogens geom
_atom_sites_solution_primary direct
_atom_sites_solution_secondary difmap
_audit_creation_method SHELXL-97
_cell_angle_alpha 90.00
_cell_angle_beta 113.132(4)
_cell_angle_gamma 90.00
_cell_formula_units_Z 4
_cell_length_a 13.316(3)
_cell_length_b 18.311(4)
_cell_length_c 12.303(3)
_cell_measurement_reflns_used 1005
_cell_measurement_temperature 150(2)
_cell_measurement_theta_max 28.010
_cell_measurement_theta_min 2.778
_cell_volume 2758.7(11)
_computing_cell_refinement 'SAINT (Bruker,1995)'
_computing_data_collection 'SMART (Bruker,1995)'
_computing_data_reduction 'SAINT and XPREP (Bruker 1995)'
_computing_molecular_graphics 'teXsan for Windows (MSC, 1997)'
_computing_structure_refinement 'SHELXL-97 (Sheldrick, 1997)'
_computing_structure_solution 'SIR97 (Altomare, et. al. 1997)'
_diffrn_ambient_temperature 150(2)
_diffrn_measured_fraction_theta_full 0.955
_diffrn_measured_fraction_theta_max 0.955
_diffrn_measurement_device_type 'Bruker SMART 1000 CCD'
_diffrn_measurement_method \w
_diffrn_radiation_monochromator graphite
_diffrn_radiation_source 'sealed tube'
_diffrn_radiation_type MoK\a
_diffrn_radiation_wavelength 0.71073
_diffrn_reflns_av_R_equivalents 0.0263
_diffrn_reflns_av_sigmaI/netI 0.0153
_diffrn_reflns_limit_h_max 16
_diffrn_reflns_limit_h_min -17
_diffrn_reflns_limit_k_max 24
_diffrn_reflns_limit_k_min -24
_diffrn_reflns_limit_l_max 16
_diffrn_reflns_limit_l_min -16
_diffrn_reflns_number 28625
_diffrn_reflns_theta_full 28.30
_diffrn_reflns_theta_max 28.30
_diffrn_reflns_theta_min 1.66
_diffrn_standards_decay_% 0.000
_diffrn_standards_number 313
_exptl_absorpt_coefficient_mu 0.846
_exptl_absorpt_correction_T_max 0.878
_exptl_absorpt_correction_T_min 0.744
_exptl_absorpt_correction_type 'numerical and empirical'
_exptl_absorpt_process_details
;
Gaussian (XPREP, Bruker 1995) and SADABS (Sheldrick, 1996)
;
_exptl_crystal_colour purple
_exptl_crystal_density_diffrn 1.445
_exptl_crystal_density_method 'not measured'
_exptl_crystal_description prism
_exptl_crystal_F_000 1268
_exptl_crystal_size_max 0.331
_exptl_crystal_size_mid 0.287
_exptl_crystal_size_min 0.177
_refine_diff_density_max 1.077
_refine_diff_density_min -0.566
_refine_diff_density_rms 0.055
_refine_ls_extinction_method none
_refine_ls_goodness_of_fit_ref 1.031
_refine_ls_hydrogen_treatment mixed
_refine_ls_matrix_type full
_refine_ls_number_parameters 354
_refine_ls_number_reflns 6560
_refine_ls_number_restraints 0
_refine_ls_restrained_S_all 1.031
_refine_ls_R_factor_all 0.0360
_refine_ls_R_factor_gt 0.0304
_refine_ls_shift/su_max 0.001
_refine_ls_shift/su_mean 0.000
_refine_ls_structure_factor_coef Fsqd
_refine_ls_weighting_details 'calc w=1/[\s^2^(Fo^2^)+(0.0517P)^2^+1.0804P] where P=(Fo^2^+2Fc^2^)/3'
_refine_ls_weighting_scheme calc
_refine_ls_wR_factor_gt 0.0828
_refine_ls_wR_factor_ref 0.0869
_reflns_number_gt 5778
_reflns_number_total 6560
_reflns_threshold_expression >2sigma(I)
_cod_data_source_file b211394e.txt
_cod_data_source_block lfl22
_cod_original_cell_volume 2758.6(11)
_cod_original_sg_symbol_H-M 'P 21/c     '
_cod_database_code 7012494

loop_
_symmetry_equiv_pos_as_xyz
'x, y, z'
'-x, y+1/2, -z+1/2'
'-x, -y, -z'
'x, -y-1/2, z-1/2'

loop_
_atom_site_label
_atom_site_type_symbol
_atom_site_fract_x
_atom_site_fract_y
_atom_site_fract_z
_atom_site_U_iso_or_equiv
_atom_site_adp_type
_atom_site_occupancy
_atom_site_symmetry_multiplicity
_atom_site_calc_flag
_atom_site_refinement_flags
_atom_site_disorder_assembly
_atom_site_disorder_group
Cu1 Cu 0.171532(13) 0.621556(9) 0.298811(15) 0.02031(7) Uani 1 1 d . . .
O1 O 0.23523(10) 0.58789(7) 0.53277(12) 0.0375(3) Uani 1 1 d . . .
O2 O 0.26468(13) 0.53605(10) 0.70082(15) 0.0679(5) Uani 1 1 d . . .
O3 O 0.10061(9) 0.54778(7) 0.57242(11) 0.0368(3) Uani 1 1 d . . .
O4 O 0.13893(10) 0.64007(6) 0.08075(10) 0.0311(2) Uani 1 1 d . . .
O5 O 0.02945(12) 0.57675(8) -0.06512(12) 0.0522(4) Uani 1 1 d . . .
O6 O 0.18185(11) 0.52933(7) 0.05153(11) 0.0393(3) Uani 1 1 d . . .
O7 O 0.46678(12) 0.58974(13) 0.66538(14) 0.0681(5) Uani 1 1 d . . .
H7 H 0.4041 0.5723 0.6485 0.102 Uiso 1 1 calc R . .
N1 N 0.02848(9) 0.67648(6) 0.27510(10) 0.0200(2) Uani 1 1 d . . .
N2 N 0.27114(10) 0.71293(7) 0.33530(10) 0.0221(2) Uani 1 1 d . . .
N3 N 0.30497(10) 0.56429(7) 0.30999(11) 0.0267(3) Uani 1 1 d . . .
H3 H 0.2948 0.5540 0.2323 0.032 Uiso 1 1 calc R . .
N4 N 0.07922(10) 0.52976(7) 0.25301(11) 0.0237(2) Uani 1 1 d . . .
H4 H 0.0697 0.5192 0.1757 0.028 Uiso 1 1 calc R . .
N5 N 0.19983(11) 0.55658(7) 0.60220(12) 0.0287(3) Uani 1 1 d . . .
N6 N 0.11651(11) 0.58148(7) 0.02134(11) 0.0267(3) Uani 1 1 d . . .
C1 C 0.01572(12) 0.74666(8) 0.20886(13) 0.0248(3) Uani 1 1 d . . .
H1A H -0.0526 0.7706 0.2041 0.030 Uiso 1 1 calc R . .
H1B H 0.0077 0.7354 0.1271 0.030 Uiso 1 1 calc R . .
C2 C 0.10967(13) 0.80042(8) 0.26256(14) 0.0277(3) Uani 1 1 d . . .
H2A H 0.1217 0.8086 0.3463 0.033 Uiso 1 1 calc R . .
H2B H 0.0881 0.8477 0.2208 0.033 Uiso 1 1 calc R . .
C3 C 0.21702(13) 0.77598(8) 0.25707(13) 0.0262(3) Uani 1 1 d . . .
H3A H 0.2031 0.7626 0.1744 0.031 Uiso 1 1 calc R . .
H3B H 0.2681 0.8179 0.2788 0.031 Uiso 1 1 calc R . .
C4 C 0.36481(12) 0.68846(9) 0.30629(14) 0.0282(3) Uani 1 1 d . . .
H4A H 0.4262 0.7232 0.3402 0.034 Uiso 1 1 calc R . .
H4B H 0.3424 0.6878 0.2195 0.034 Uiso 1 1 calc R . .
C5 C 0.40155(13) 0.61289(10) 0.35562(15) 0.0314(3) Uani 1 1 d . . .
H5A H 0.4591 0.5949 0.3302 0.038 Uiso 1 1 calc R . .
H5B H 0.4316 0.6141 0.4431 0.038 Uiso 1 1 calc R . .
C6 C 0.32555(14) 0.49239(9) 0.37133(15) 0.0338(4) Uani 1 1 d . . .
H6A H 0.3366 0.4996 0.4550 0.041 Uiso 1 1 calc R . .
H6B H 0.3931 0.4707 0.3697 0.041 Uiso 1 1 calc R . .
C7 C 0.23098(15) 0.44032(9) 0.31322(16) 0.0354(4) Uani 1 1 d . . .
H7A H 0.2522 0.3915 0.3495 0.042 Uiso 1 1 calc R . .
H7B H 0.2178 0.4359 0.2285 0.042 Uiso 1 1 calc R . .
C8 C 0.12469(14) 0.46282(8) 0.32288(14) 0.0304(3) Uani 1 1 d . . .
H8A H 0.0710 0.4226 0.2939 0.036 Uiso 1 1 calc R . .
H8B H 0.1382 0.4718 0.4068 0.036 Uiso 1 1 calc R . .
C9 C -0.03021(12) 0.54805(8) 0.24952(14) 0.0272(3) Uani 1 1 d . . .
H9A H -0.0300 0.5460 0.3300 0.033 Uiso 1 1 calc R . .
H9B H -0.0852 0.5129 0.1987 0.033 Uiso 1 1 calc R . .
C10 C -0.05707(12) 0.62415(8) 0.20004(13) 0.0244(3) Uani 1 1 d . . .
H10A H -0.0606 0.6251 0.1181 0.029 Uiso 1 1 calc R . .
H10B H -0.1293 0.6389 0.1980 0.029 Uiso 1 1 calc R . .
C11 C 0.02118(11) 0.68749(8) 0.39353(12) 0.0215(3) Uani 1 1 d . . .
H11A H 0.0704 0.7283 0.4343 0.026 Uiso 1 1 calc R . .
H11B H 0.0498 0.6430 0.4414 0.026 Uiso 1 1 calc R . .
C12 C -0.09067(11) 0.70356(8) 0.39336(12) 0.0221(3) Uani 1 1 d . . .
C13 C -0.15404(13) 0.64693(9) 0.40839(14) 0.0293(3) Uani 1 1 d . . .
H13 H -0.1296 0.5979 0.4120 0.035 Uiso 1 1 calc R . .
C14 C -0.25267(14) 0.66149(10) 0.41819(16) 0.0351(4) Uani 1 1 d . . .
H14 H -0.2961 0.6224 0.4264 0.042 Uiso 1 1 calc R . .
C15 C -0.28757(13) 0.73271(11) 0.41592(16) 0.0373(4) Uani 1 1 d . . .
H15 H -0.3544 0.7427 0.4238 0.045 Uiso 1 1 calc R . .
C16 C -0.22504(14) 0.78949(10) 0.40213(16) 0.0360(4) Uani 1 1 d . . .
H16 H -0.2489 0.8385 0.4010 0.043 Uiso 1 1 calc R . .
C17 C -0.12715(13) 0.77506(9) 0.38987(14) 0.0276(3) Uani 1 1 d . . .
H17 H -0.0852 0.8142 0.3791 0.033 Uiso 1 1 calc R . .
C18 C 0.30978(12) 0.73268(8) 0.46456(13) 0.0248(3) Uani 1 1 d . . .
H18A H 0.3378 0.6878 0.5115 0.030 Uiso 1 1 calc R . .
H18B H 0.2457 0.7491 0.4798 0.030 Uiso 1 1 calc R . .
C19 C 0.39713(13) 0.79096(9) 0.51025(13) 0.0278(3) Uani 1 1 d . . .
C20 C 0.50663(14) 0.77098(11) 0.56744(14) 0.0354(4) Uani 1 1 d . . .
H20 H 0.5266 0.7209 0.5730 0.043 Uiso 1 1 calc R . .
C21 C 0.58696(16) 0.82402(13) 0.61643(17) 0.0473(5) Uani 1 1 d . . .
H21 H 0.6614 0.8100 0.6541 0.057 Uiso 1 1 calc R . .
C22 C 0.55874(19) 0.89691(13) 0.61034(18) 0.0518(6) Uani 1 1 d . . .
H22 H 0.6136 0.9329 0.6443 0.062 Uiso 1 1 calc R . .
C23 C 0.45099(18) 0.91725(11) 0.55492(18) 0.0477(5) Uani 1 1 d . . .
H23 H 0.4316 0.9674 0.5511 0.057 Uiso 1 1 calc R . .
C24 C 0.36978(16) 0.86472(10) 0.50415(16) 0.0355(4) Uani 1 1 d . . .
H24 H 0.2957 0.8794 0.4654 0.043 Uiso 1 1 calc R . .
C25 C 0.51315(18) 0.60551(14) 0.7834(2) 0.0524(5) Uani 1 1 d . . .
H25A H 0.5870 0.5850 0.8176 0.079 Uiso 1 1 calc R . .
H25B H 0.4688 0.5843 0.8228 0.079 Uiso 1 1 calc R . .
H25C H 0.5169 0.6586 0.7944 0.079 Uiso 1 1 calc R . .

loop_
_atom_site_aniso_label
_atom_site_aniso_U_11
_atom_site_aniso_U_22
_atom_site_aniso_U_33
_atom_site_aniso_U_23
_atom_site_aniso_U_13
_atom_site_aniso_U_12
Cu1 0.01969(10) 0.01788(10) 0.02365(10) -0.00258(6) 0.00883(7) -0.00085(6)
O1 0.0330(6) 0.0380(7) 0.0478(7) 0.0025(5) 0.0224(5) -0.0027(5)
O2 0.0450(8) 0.0725(11) 0.0568(9) 0.0304(8) -0.0117(7) -0.0096(8)
O3 0.0290(6) 0.0387(7) 0.0426(7) 0.0113(5) 0.0139(5) -0.0037(5)
O4 0.0383(6) 0.0273(5) 0.0268(5) -0.0076(4) 0.0118(5) -0.0040(5)
O5 0.0549(8) 0.0377(7) 0.0389(7) -0.0120(6) -0.0086(6) 0.0031(6)
O6 0.0464(7) 0.0343(6) 0.0364(6) -0.0039(5) 0.0153(6) 0.0095(6)
O7 0.0322(7) 0.1233(17) 0.0500(9) -0.0133(10) 0.0176(7) -0.0034(9)
N1 0.0212(5) 0.0203(6) 0.0189(5) 0.0001(4) 0.0083(4) -0.0001(4)
N2 0.0228(6) 0.0245(6) 0.0213(6) -0.0038(5) 0.0112(5) -0.0043(5)
N3 0.0255(6) 0.0281(6) 0.0264(6) -0.0043(5) 0.0099(5) 0.0034(5)
N4 0.0287(6) 0.0195(6) 0.0239(6) -0.0020(5) 0.0115(5) -0.0021(5)
N5 0.0288(6) 0.0185(6) 0.0340(7) 0.0002(5) 0.0071(5) -0.0023(5)
N6 0.0343(7) 0.0282(6) 0.0203(6) -0.0024(5) 0.0136(5) -0.0035(5)
C1 0.0284(7) 0.0236(7) 0.0229(7) 0.0055(5) 0.0106(6) 0.0032(6)
C2 0.0364(8) 0.0198(7) 0.0296(7) 0.0029(6) 0.0159(6) 0.0008(6)
C3 0.0333(8) 0.0240(7) 0.0243(7) -0.0003(5) 0.0147(6) -0.0058(6)
C4 0.0251(7) 0.0367(8) 0.0274(7) -0.0079(6) 0.0153(6) -0.0066(6)
C5 0.0218(7) 0.0412(9) 0.0317(8) -0.0079(7) 0.0108(6) 0.0017(6)
C6 0.0354(8) 0.0311(8) 0.0329(8) -0.0007(7) 0.0113(7) 0.0120(7)
C7 0.0486(10) 0.0213(7) 0.0346(8) -0.0017(6) 0.0145(7) 0.0077(7)
C8 0.0402(9) 0.0211(7) 0.0286(7) 0.0005(6) 0.0122(7) -0.0023(6)
C9 0.0275(7) 0.0265(7) 0.0299(7) -0.0048(6) 0.0138(6) -0.0079(6)
C10 0.0206(6) 0.0291(8) 0.0218(7) -0.0037(5) 0.0066(5) -0.0037(5)
C11 0.0219(6) 0.0245(7) 0.0182(6) 0.0007(5) 0.0081(5) 0.0010(5)
C12 0.0222(6) 0.0269(7) 0.0169(6) 0.0009(5) 0.0074(5) 0.0015(5)
C13 0.0323(8) 0.0284(8) 0.0310(8) 0.0038(6) 0.0165(7) 0.0014(6)
C14 0.0296(8) 0.0443(10) 0.0361(9) 0.0051(7) 0.0179(7) -0.0030(7)
C15 0.0264(8) 0.0543(11) 0.0351(9) 0.0063(8) 0.0162(7) 0.0087(7)
C16 0.0353(9) 0.0380(9) 0.0375(9) 0.0051(7) 0.0172(7) 0.0140(7)
C17 0.0296(7) 0.0271(7) 0.0274(7) 0.0026(6) 0.0125(6) 0.0030(6)
C18 0.0278(7) 0.0281(7) 0.0212(6) -0.0040(5) 0.0125(6) -0.0070(6)
C19 0.0324(8) 0.0346(8) 0.0208(7) -0.0077(6) 0.0152(6) -0.0121(6)
C20 0.0336(8) 0.0457(10) 0.0254(7) -0.0037(7) 0.0098(7) -0.0108(7)
C21 0.0379(9) 0.0690(14) 0.0304(9) -0.0076(9) 0.0084(7) -0.0227(9)
C22 0.0574(13) 0.0614(13) 0.0368(10) -0.0176(9) 0.0186(9) -0.0378(11)
C23 0.0659(13) 0.0381(10) 0.0476(11) -0.0171(8) 0.0314(10) -0.0245(9)
C24 0.0429(9) 0.0347(9) 0.0360(9) -0.0113(7) 0.0231(8) -0.0127(7)
C25 0.0400(10) 0.0680(14) 0.0476(12) -0.0110(10) 0.0156(9) -0.0058(10)

loop_
_atom_type_symbol
_atom_type_description
_atom_type_scat_dispersion_real
_atom_type_scat_dispersion_imag
_atom_type_scat_source
C C 0.0033 0.0016 'International Tables Vol C Tables 4.2.6.8 and 6.1.1.4'
H H 0.0000 0.0000 'International Tables Vol C Tables 4.2.6.8 and 6.1.1.4'
Cu Cu 0.3201 1.2651 'International Tables Vol C Tables 4.2.6.8 and 6.1.1.4'
N N 0.0061 0.0033 'International Tables Vol C Tables 4.2.6.8 and 6.1.1.4'
O O 0.0106 0.0060 'International Tables Vol C Tables 4.2.6.8 and 6.1.1.4'

loop_
_geom_angle_atom_site_label_1
_geom_angle_atom_site_label_2
_geom_angle_atom_site_label_3
_geom_angle
_geom_angle_site_symmetry_1
_geom_angle_site_symmetry_3
_geom_angle_publ_flag
N3 Cu1 N4 90.55(5) . . ?
N3 Cu1 N1 175.66(5) . . ?
N4 Cu1 N1 86.55(5) . . ?
N3 Cu1 N2 86.18(5) . . ?
N4 Cu1 N2 175.21(5) . . ?
N1 Cu1 N2 96.51(5) . . ?
N3 Cu1 O4 85.57(5) . . ?
N4 Cu1 O4 89.08(4) . . ?
N1 Cu1 O4 91.15(4) . . ?
N2 Cu1 O4 87.18(4) . . ?
N3 Cu1 O1 84.86(5) . . ?
N4 Cu1 O1 90.52(4) . . ?
N1 Cu1 O1 98.37(4) . . ?
N2 Cu1 O1 92.67(4) . . ?
O4 Cu1 O1 170.42(4) . . ?
N5 O1 Cu1 140.41(10) . . ?
N6 O4 Cu1 113.35(9) . . ?
C25 O7 H7 109.5 . . ?
C1 N1 C10 108.53(11) . . ?
C1 N1 C11 111.98(11) . . ?
C10 N1 C11 111.00(11) . . ?
C1 N1 Cu1 113.30(9) . . ?
C10 N1 Cu1 102.17(9) . . ?
C11 N1 Cu1 109.45(8) . . ?
C3 N2 C4 108.32(11) . . ?
C3 N2 C18 111.82(11) . . ?
C4 N2 C18 110.62(11) . . ?
C3 N2 Cu1 112.25(9) . . ?
C4 N2 Cu1 103.26(9) . . ?
C18 N2 Cu1 110.23(9) . . ?
C5 N3 C6 112.32(13) . . ?
C5 N3 Cu1 108.87(10) . . ?
C6 N3 Cu1 118.38(10) . . ?
C5 N3 H3 105.4 . . ?
C6 N3 H3 105.4 . . ?
Cu1 N3 H3 105.4 . . ?
C9 N4 C8 112.16(12) . . ?
C9 N4 Cu1 107.65(9) . . ?
C8 N4 Cu1 117.34(10) . . ?
C9 N4 H4 106.3 . . ?
C8 N4 H4 106.3 . . ?
Cu1 N4 H4 106.3 . . ?
O3 N5 O2 120.23(15) . . ?
O3 N5 O1 119.89(13) . . ?
O2 N5 O1 119.86(15) . . ?
O5 N6 O6 120.93(14) . . ?
O5 N6 O4 119.16(14) . . ?
O6 N6 O4 119.91(13) . . ?
N1 C1 C2 114.89(12) . . ?
N1 C1 H1A 108.5 . . ?
C2 C1 H1A 108.5 . . ?
N1 C1 H1B 108.5 . . ?
C2 C1 H1B 108.5 . . ?
H1A C1 H1B 107.5 . . ?
C1 C2 C3 114.56(13) . . ?
C1 C2 H2A 108.6 . . ?
C3 C2 H2A 108.6 . . ?
C1 C2 H2B 108.6 . . ?
C3 C2 H2B 108.6 . . ?
H2A C2 H2B 107.6 . . ?
N2 C3 C2 114.93(12) . . ?
N2 C3 H3A 108.5 . . ?
C2 C3 H3A 108.5 . . ?
N2 C3 H3B 108.5 . . ?
C2 C3 H3B 108.5 . . ?
H3A C3 H3B 107.5 . . ?
N2 C4 C5 110.31(13) . . ?
N2 C4 H4A 109.6 . . ?
C5 C4 H4A 109.6 . . ?
N2 C4 H4B 109.6 . . ?
C5 C4 H4B 109.6 . . ?
H4A C4 H4B 108.1 . . ?
N3 C5 C4 107.56(13) . . ?
N3 C5 H5A 110.2 . . ?
C4 C5 H5A 110.2 . . ?
N3 C5 H5B 110.2 . . ?
C4 C5 H5B 110.2 . . ?
H5A C5 H5B 108.5 . . ?
N3 C6 C7 111.33(13) . . ?
N3 C6 H6A 109.4 . . ?
C7 C6 H6A 109.4 . . ?
N3 C6 H6B 109.4 . . ?
C7 C6 H6B 109.4 . . ?
H6A C6 H6B 108.0 . . ?
C6 C7 C8 114.72(13) . . ?
C6 C7 H7A 108.6 . . ?
C8 C7 H7A 108.6 . . ?
C6 C7 H7B 108.6 . . ?
C8 C7 H7B 108.6 . . ?
H7A C7 H7B 107.6 . . ?
N4 C8 C7 111.02(13) . . ?
N4 C8 H8A 109.4 . . ?
C7 C8 H8A 109.4 . . ?
N4 C8 H8B 109.4 . . ?
C7 C8 H8B 109.4 . . ?
H8A C8 H8B 108.0 . . ?
N4 C9 C10 107.21(12) . . ?
N4 C9 H9A 110.3 . . ?
C10 C9 H9A 110.3 . . ?
N4 C9 H9B 110.3 . . ?
C10 C9 H9B 110.3 . . ?
H9A C9 H9B 108.5 . . ?
N1 C10 C9 109.91(12) . . ?
N1 C10 H10A 109.7 . . ?
C9 C10 H10A 109.7 . . ?
N1 C10 H10B 109.7 . . ?
C9 C10 H10B 109.7 . . ?
H10A C10 H10B 108.2 . . ?
N1 C11 C12 117.35(11) . . ?
N1 C11 H11A 108.0 . . ?
C12 C11 H11A 108.0 . . ?
N1 C11 H11B 108.0 . . ?
C12 C11 H11B 108.0 . . ?
H11A C11 H11B 107.2 . . ?
C17 C12 C13 118.81(14) . . ?
C17 C12 C11 120.88(13) . . ?
C13 C12 C11 120.02(13) . . ?
C14 C13 C12 120.67(16) . . ?
C14 C13 H13 119.7 . . ?
C12 C13 H13 119.7 . . ?
C15 C14 C13 120.07(16) . . ?
C15 C14 H14 120.0 . . ?
C13 C14 H14 120.0 . . ?
C14 C15 C16 119.88(15) . . ?
C14 C15 H15 120.1 . . ?
C16 C15 H15 120.1 . . ?
C15 C16 C17 120.25(16) . . ?
C15 C16 H16 119.9 . . ?
C17 C16 H16 119.9 . . ?
C12 C17 C16 120.31(15) . . ?
C12 C17 H17 119.8 . . ?
C16 C17 H17 119.8 . . ?
N2 C18 C19 116.98(12) . . ?
N2 C18 H18A 108.1 . . ?
C19 C18 H18A 108.1 . . ?
N2 C18 H18B 108.1 . . ?
C19 C18 H18B 108.1 . . ?
H18A C18 H18B 107.3 . . ?
C24 C19 C20 118.71(15) . . ?
C24 C19 C18 121.11(15) . . ?
C20 C19 C18 120.01(15) . . ?
C21 C20 C19 120.48(19) . . ?
C21 C20 H20 119.8 . . ?
C19 C20 H20 119.8 . . ?
C22 C21 C20 120.3(2) . . ?
C22 C21 H21 119.9 . . ?
C20 C21 H21 119.9 . . ?
C23 C22 C21 119.80(17) . . ?
C23 C22 H22 120.1 . . ?
C21 C22 H22 120.1 . . ?
C22 C23 C24 120.5(2) . . ?
C22 C23 H23 119.7 . . ?
C24 C23 H23 119.7 . . ?
C19 C24 C23 120.20(19) . . ?
C19 C24 H24 119.9 . . ?
C23 C24 H24 119.9 . . ?
O7 C25 H25A 109.5 . . ?
O7 C25 H25B 109.5 . . ?
H25A C25 H25B 109.5 . . ?
O7 C25 H25C 109.5 . . ?
H25A C25 H25C 109.5 . . ?
H25B C25 H25C 109.5 . . ?

loop_
_geom_bond_atom_site_label_1
_geom_bond_atom_site_label_2
_geom_bond_distance
_geom_bond_site_symmetry_2
_geom_bond_publ_flag
Cu1 N3 2.0207(13) . ?
Cu1 N4 2.0272(13) . ?
Cu1 N1 2.0708(12) . ?
Cu1 N2 2.0719(12) . ?
Cu1 O4 2.5663(13) . ?
Cu1 O1 2.7325(15) . ?
O1 N5 1.2635(18) . ?
O2 N5 1.2394(19) . ?
O3 N5 1.2351(18) . ?
O4 N6 1.2661(17) . ?
O5 N6 1.2305(18) . ?
O6 N6 1.2462(18) . ?
O7 C25 1.367(3) . ?
O7 H7 0.8400 . ?
N1 C1 1.4951(18) . ?
N1 C10 1.4975(18) . ?
N1 C11 1.5113(18) . ?
N2 C3 1.4946(19) . ?
N2 C4 1.4946(19) . ?
N2 C18 1.5105(18) . ?
N3 C5 1.481(2) . ?
N3 C6 1.489(2) . ?
N3 H3 0.9300 . ?
N4 C9 1.479(2) . ?
N4 C8 1.4829(19) . ?
N4 H4 0.9300 . ?
C1 C2 1.524(2) . ?
C1 H1A 0.9900 . ?
C1 H1B 0.9900 . ?
C2 C3 1.524(2) . ?
C2 H2A 0.9900 . ?
C2 H2B 0.9900 . ?
C3 H3A 0.9900 . ?
C3 H3B 0.9900 . ?
C4 C5 1.513(2) . ?
C4 H4A 0.9900 . ?
C4 H4B 0.9900 . ?
C5 H5A 0.9900 . ?
C5 H5B 0.9900 . ?
C6 C7 1.516(3) . ?
C6 H6A 0.9900 . ?
C6 H6B 0.9900 . ?
C7 C8 1.523(3) . ?
C7 H7A 0.9900 . ?
C7 H7B 0.9900 . ?
C8 H8A 0.9900 . ?
C8 H8B 0.9900 . ?
C9 C10 1.506(2) . ?
C9 H9A 0.9900 . ?
C9 H9B 0.9900 . ?
C10 H10A 0.9900 . ?
C10 H10B 0.9900 . ?
C11 C12 1.5174(19) . ?
C11 H11A 0.9900 . ?
C11 H11B 0.9900 . ?
C12 C17 1.391(2) . ?
C12 C13 1.394(2) . ?
C13 C14 1.391(2) . ?
C13 H13 0.9500 . ?
C14 C15 1.381(3) . ?
C14 H14 0.9500 . ?
C15 C16 1.384(3) . ?
C15 H15 0.9500 . ?
C16 C17 1.395(2) . ?
C16 H16 0.9500 . ?
C17 H17 0.9500 . ?
C18 C19 1.515(2) . ?
C18 H18A 0.9900 . ?
C18 H18B 0.9900 . ?
C19 C24 1.393(2) . ?
C19 C20 1.396(2) . ?
C20 C21 1.394(3) . ?
C20 H20 0.9500 . ?
C21 C22 1.381(3) . ?
C21 H21 0.9500 . ?
C22 C23 1.376(3) . ?
C22 H22 0.9500 . ?
C23 C24 1.398(2) . ?
C23 H23 0.9500 . ?
C24 H24 0.9500 . ?
C25 H25A 0.9800 . ?
C25 H25B 0.9800 . ?
C25 H25C 0.9800 . ?

loop_
_geom_hbond_atom_site_label_D
_geom_hbond_atom_site_label_H
_geom_hbond_atom_site_label_A
_geom_hbond_distance_DH
_geom_hbond_distance_HA
_geom_hbond_distance_DA
_geom_hbond_angle_DHA
_geom_hbond_site_symmetry_A
O7 H7 O1 0.84 2.16 2.867(2) 142.2 .
O7 H7 O2 0.84 2.29 3.053(3) 151.3 .
O7 H7 N5 0.84 2.57 3.382(2) 163.9 .
N3 H3 O6 0.93 2.19 3.0188(19) 148.3 .
N4 H4 O5 0.93 2.29 2.9348(18) 125.5 3_565
N4 H4 N6 0.93 2.49 3.2217(19) 135.2 .
N4 H4 O6 0.93 2.53 3.2671(19) 136.7 .

loop_
_geom_torsion_atom_site_label_1
_geom_torsion_atom_site_label_2
_geom_torsion_atom_site_label_3
_geom_torsion_atom_site_label_4
_geom_torsion
_geom_torsion_site_symmetry_1
_geom_torsion_site_symmetry_2
_geom_torsion_site_symmetry_3
_geom_torsion_site_symmetry_4
_geom_torsion_publ_flag
N3 Cu1 O1 N5 -122.29(16) . . . . ?
N4 Cu1 O1 N5 -31.78(16) . . . . ?
N1 Cu1 O1 N5 54.81(16) . . . . ?
N2 Cu1 O1 N5 151.79(16) . . . . ?
O4 Cu1 O1 N5 -119.3(2) . . . . ?
N3 Cu1 O4 N6 66.28(10) . . . . ?
N4 Cu1 O4 N6 -24.34(10) . . . . ?
N1 Cu1 O4 N6 -110.87(10) . . . . ?
N2 Cu1 O4 N6 152.67(10) . . . . ?
O1 Cu1 O4 N6 63.3(3) . . . . ?
N3 Cu1 N1 C1 -87.8(7) . . . . ?
N4 Cu1 N1 C1 -135.89(10) . . . . ?
N2 Cu1 N1 C1 40.41(10) . . . . ?
O4 Cu1 N1 C1 -46.88(9) . . . . ?
O1 Cu1 N1 C1 134.09(9) . . . . ?
N3 Cu1 N1 C10 28.8(7) . . . . ?
N4 Cu1 N1 C10 -19.34(9) . . . . ?
N2 Cu1 N1 C10 156.96(8) . . . . ?
O4 Cu1 N1 C10 69.66(8) . . . . ?
O1 Cu1 N1 C10 -109.36(8) . . . . ?
N3 Cu1 N1 C11 146.5(6) . . . . ?
N4 Cu1 N1 C11 98.36(9) . . . . ?
N2 Cu1 N1 C11 -85.34(9) . . . . ?
O4 Cu1 N1 C11 -172.63(9) . . . . ?
O1 Cu1 N1 C11 8.34(9) . . . . ?
N3 Cu1 N2 C3 135.48(10) . . . . ?
N4 Cu1 N2 C3 88.4(6) . . . . ?
N1 Cu1 N2 C3 -41.10(10) . . . . ?
O4 Cu1 N2 C3 49.74(9) . . . . ?
O1 Cu1 N2 C3 -139.85(9) . . . . ?
N3 Cu1 N2 C4 19.04(9) . . . . ?
N4 Cu1 N2 C4 -28.0(6) . . . . ?
N1 Cu1 N2 C4 -157.54(9) . . . . ?
O4 Cu1 N2 C4 -66.70(9) . . . . ?
O1 Cu1 N2 C4 103.71(9) . . . . ?
N3 Cu1 N2 C18 -99.15(10) . . . . ?
N4 Cu1 N2 C18 -146.2(6) . . . . ?
N1 Cu1 N2 C18 84.27(9) . . . . ?
O4 Cu1 N2 C18 175.10(9) . . . . ?
O1 Cu1 N2 C18 -14.48(9) . . . . ?
N4 Cu1 N3 C5 -174.46(10) . . . . ?
N1 Cu1 N3 C5 137.5(6) . . . . ?
N2 Cu1 N3 C5 9.04(10) . . . . ?
O4 Cu1 N3 C5 96.51(10) . . . . ?
O1 Cu1 N3 C5 -83.99(10) . . . . ?
N4 Cu1 N3 C6 -44.61(11) . . . . ?
N1 Cu1 N3 C6 -92.6(7) . . . . ?
N2 Cu1 N3 C6 138.89(11) . . . . ?
O4 Cu1 N3 C6 -133.64(11) . . . . ?
O1 Cu1 N3 C6 45.86(11) . . . . ?
N3 Cu1 N4 C9 173.27(10) . . . . ?
N1 Cu1 N4 C9 -9.95(9) . . . . ?
N2 Cu1 N4 C9 -139.8(6) . . . . ?
O4 Cu1 N4 C9 -101.16(9) . . . . ?
O1 Cu1 N4 C9 88.41(9) . . . . ?
N3 Cu1 N4 C8 45.67(11) . . . . ?
N1 Cu1 N4 C8 -137.55(11) . . . . ?
N2 Cu1 N4 C8 92.6(6) . . . . ?
O4 Cu1 N4 C8 131.24(11) . . . . ?
O1 Cu1 N4 C8 -39.19(11) . . . . ?
Cu1 O1 N5 O3 -19.7(2) . . . . ?
Cu1 O1 N5 O2 161.64(14) . . . . ?
Cu1 O4 N6 O5 121.29(14) . . . . ?
Cu1 O4 N6 O6 -57.98(16) . . . . ?
C10 N1 C1 C2 -168.66(12) . . . . ?
C11 N1 C1 C2 68.46(15) . . . . ?
Cu1 N1 C1 C2 -55.93(14) . . . . ?
N1 C1 C2 C3 67.88(17) . . . . ?
C4 N2 C3 C2 171.38(12) . . . . ?
C18 N2 C3 C2 -66.47(15) . . . . ?
Cu1 N2 C3 C2 58.02(14) . . . . ?
C1 C2 C3 N2 -69.49(16) . . . . ?
C3 N2 C4 C5 -163.55(12) . . . . ?
C18 N2 C4 C5 73.56(15) . . . . ?
Cu1 N2 C4 C5 -44.35(13) . . . . ?
C6 N3 C5 C4 -168.37(13) . . . . ?
Cu1 N3 C5 C4 -35.27(14) . . . . ?
N2 C4 C5 N3 54.76(16) . . . . ?
C5 N3 C6 C7 -172.90(13) . . . . ?
Cu1 N3 C6 C7 58.85(16) . . . . ?
N3 C6 C7 C8 -66.04(19) . . . . ?
C9 N4 C8 C7 173.40(12) . . . . ?
Cu1 N4 C8 C7 -61.21(15) . . . . ?
C6 C7 C8 N4 67.67(18) . . . . ?
C8 N4 C9 C10 167.99(12) . . . . ?
Cu1 N4 C9 C10 37.45(13) . . . . ?
C1 N1 C10 C9 166.04(12) . . . . ?
C11 N1 C10 C9 -70.48(14) . . . . ?
Cu1 N1 C10 C9 46.11(12) . . . . ?
N4 C9 C10 N1 -58.00(15) . . . . ?
C1 N1 C11 C12 73.00(15) . . . . ?
C10 N1 C11 C12 -48.47(16) . . . . ?
Cu1 N1 C11 C12 -160.49(10) . . . . ?
N1 C11 C12 C17 -91.04(17) . . . . ?
N1 C11 C12 C13 95.24(16) . . . . ?
C17 C12 C13 C14 0.8(2) . . . . ?
C11 C12 C13 C14 174.67(14) . . . . ?
C12 C13 C14 C15 -1.6(3) . . . . ?
C13 C14 C15 C16 1.0(3) . . . . ?
C14 C15 C16 C17 0.3(3) . . . . ?
C13 C12 C17 C16 0.5(2) . . . . ?
C11 C12 C17 C16 -173.32(14) . . . . ?
C15 C16 C17 C12 -1.1(3) . . . . ?
C3 N2 C18 C19 -63.57(16) . . . . ?
C4 N2 C18 C19 57.26(17) . . . . ?
Cu1 N2 C18 C19 170.82(11) . . . . ?
N2 C18 C19 C24 87.53(18) . . . . ?
N2 C18 C19 C20 -97.24(17) . . . . ?
C24 C19 C20 C21 -0.6(2) . . . . ?
C18 C19 C20 C21 -175.93(15) . . . . ?
C19 C20 C21 C22 0.9(3) . . . . ?
C20 C21 C22 C23 -0.5(3) . . . . ?
C21 C22 C23 C24 -0.3(3) . . . . ?
C20 C19 C24 C23 -0.2(2) . . . . ?
C18 C19 C24 C23 175.08(15) . . . . ?
C22 C23 C24 C19 0.7(3) . . . . ?
